data_4077145
loop_
_publ_author_name
'Vicente, Jos\'e'
'Singhal, Anshu R.'
'Jones, Peter G.'

_publ_section_title
;
 New Ylide&#x2212;, Alkynyl&#x2212;, and Mixed
 Alkynyl/Ylide&#x2212;Gold(I) Complexes
;
_journal_issue 26
_journal_name_full Organometallics
_journal_page_first 5887
_journal_paper_doi 10.1021/om020753p
_journal_volume 21
_journal_year 2002
_chemical_formula_sum 'C45 H36 Au Cl P2'
_chemical_formula_weight 871.09
_chemical_name_systematic
;
 ?
;
_space_group_IT_number 9
_symmetry_cell_setting monoclinic
_symmetry_space_group_name_Hall 'C -2yc'
_symmetry_space_group_name_H-M 'C 1 c 1'
_atom_sites_solution_hydrogens geom
_atom_sites_solution_primary Patterson
_atom_sites_solution_secondary difmap
_audit_creation_method SHELXL-97
_cell_angle_alpha 90.00
_cell_angle_beta 111.100(4)
_cell_angle_gamma 90.00
_cell_formula_units_Z 4
_cell_length_a 16.7631(12)
_cell_length_b 15.7320(11)
_cell_length_c 15.0215(11)
_cell_measurement_reflns_used 5881
_cell_measurement_temperature 133(2)
_cell_measurement_theta_max 28
_cell_measurement_theta_min 2
_cell_volume 3695.8(5)
_computing_cell_refinement 'Bruker SAINT'
_computing_data_collection 'Bruker SMART'
_computing_data_reduction 'Bruker SAINT'
_computing_molecular_graphics 'Siemens XP'
_computing_publication_material SHELXL-97
_computing_structure_refinement 'SHELXL-97 (Sheldrick, 1997)'
_computing_structure_solution 'SHELXS-97 (Sheldrick, 1990)'
_diffrn_ambient_temperature 133(2)
_diffrn_detector_area_resol_mean 8.192
_diffrn_measured_fraction_theta_full 1.000
_diffrn_measured_fraction_theta_max 1.000
_diffrn_measurement_device_type 'Bruker SMART 1000 CCD'
_diffrn_measurement_method '\w- & \f-scan'
_diffrn_radiation_monochromator graphite
_diffrn_radiation_source 'fine-focus sealed tube'
_diffrn_radiation_type MoK\a
_diffrn_radiation_wavelength 0.71073
_diffrn_reflns_av_R_equivalents 0.0323
_diffrn_reflns_av_sigmaI/netI 0.0375
_diffrn_reflns_limit_h_max 23
_diffrn_reflns_limit_h_min -23
_diffrn_reflns_limit_k_max 22
_diffrn_reflns_limit_k_min -22
_diffrn_reflns_limit_l_max 21
_diffrn_reflns_limit_l_min -21
_diffrn_reflns_number 37228
_diffrn_reflns_theta_full 30.00
_diffrn_reflns_theta_max 30.03
_diffrn_reflns_theta_min 1.84
_exptl_absorpt_coefficient_mu 4.171
_exptl_absorpt_correction_T_max 0.862
_exptl_absorpt_correction_T_min 0.630
_exptl_absorpt_correction_type multi-scan
_exptl_absorpt_process_details SADABS
_exptl_crystal_colour colourless
_exptl_crystal_density_diffrn 1.566
_exptl_crystal_density_method 'not measured'
_exptl_crystal_description tablet
_exptl_crystal_F_000 1728
_exptl_crystal_size_max 0.26
_exptl_crystal_size_mid 0.14
_exptl_crystal_size_min 0.07
_refine_diff_density_max 1.004
_refine_diff_density_min -0.366
_refine_diff_density_rms 0.067
_refine_ls_abs_structure_details 'Flack H D (1983), Acta Cryst. A39, 876-881'
_refine_ls_abs_structure_Flack 0.333(2)
_refine_ls_extinction_method none
_refine_ls_goodness_of_fit_ref 0.951
_refine_ls_hydrogen_treatment riding
_refine_ls_matrix_type full
_refine_ls_number_parameters 443
_refine_ls_number_reflns 10759
_refine_ls_number_restraints 147
_refine_ls_restrained_S_all 0.945
_refine_ls_R_factor_all 0.0280
_refine_ls_R_factor_gt 0.0218
_refine_ls_shift/su_max 0.004
_refine_ls_shift/su_mean 0.000
_refine_ls_structure_factor_coef Fsqd
_refine_ls_weighting_details 'calc w=1/[\s^2^(Fo^2^)+(0.0164P)^2^] where P=(Fo^2^+2Fc^2^)/3'
_refine_ls_weighting_scheme calc
_refine_ls_wR_factor_gt 0.0390
_refine_ls_wR_factor_ref 0.0401
_reflns_number_gt 9551
_reflns_number_total 10759
_reflns_threshold_expression >2sigma(I)
_cod_data_source_file om020753p.cif
_cod_data_source_block sintrif
_cod_depositor_comments
;
The following automatic conversions were performed:

'_geom_bond_publ_flag' value 'Y' changed to 'y' according to
/home/saulius/struct/CIF-dictionaries/cif_core.dic dictionary named
'cif_core.dic' version 2.4.1 from 2010-06-29 (18
times).

'_geom_angle_publ_flag' value 'Y' changed to 'y' according
to /home/saulius/struct/CIF-dictionaries/cif_core.dic dictionary
named 'cif_core.dic' version 2.4.1 from 2010-06-29 (24 times).

Automatic conversion script
Id: cif_fix_values 1715 2011-07-08 13:25:40Z adriana 
;
_cod_original_sg_symbol_H-M 'C c'
_cod_database_code 4077145

loop_
_symmetry_equiv_pos_as_xyz
'x, y, z'
'x, -y, z+1/2'
'x+1/2, y+1/2, z'
'x+1/2, -y+1/2, z+1/2'

loop_
_atom_site_label
_atom_site_type_symbol
_atom_site_fract_x
_atom_site_fract_y
_atom_site_fract_z
_atom_site_U_iso_or_equiv
_atom_site_adp_type
_atom_site_occupancy
_atom_site_symmetry_multiplicity
_atom_site_calc_flag
_atom_site_refinement_flags
Au Au 0.000009(7) 0.640811(5) 0.749923(7) 0.02975(3) Uani 1 1 d .
Cl Cl -0.06912(9) 0.63743(6) 0.85603(10) 0.0419(3) Uani 1 1 d .
C1 C 0.0584(3) 0.6336(2) 0.6576(3) 0.0300(9) Uani 1 1 d U
C2 C 0.09167(19) 0.62307(16) 0.6007(2) 0.0305(6) Uani 1 1 d U
C3 C 0.13002(17) 0.61113(16) 0.53080(19) 0.0279(6) Uani 1 1 d DU
C4 C 0.20268(19) 0.65819(17) 0.5356(2) 0.0346(7) Uani 1 1 d DU
H4 H 0.2257 0.6991 0.5847 0.042 Uiso 1 1 calc R
C5 C 0.2411(3) 0.6449(2) 0.4683(3) 0.0462(10) Uani 1 1 d DU
H5 H 0.2897 0.6775 0.4714 0.055 Uiso 1 1 calc R
C6 C 0.2092(3) 0.5852(3) 0.3974(3) 0.0531(10) Uani 1 1 d DU
H6 H 0.2367 0.5752 0.3531 0.064 Uiso 1 1 calc R
C7 C 0.1364(2) 0.5395(2) 0.3914(2) 0.0518(9) Uani 1 1 d DU
H7 H 0.1134 0.4989 0.3419 0.062 Uiso 1 1 calc R
C8 C 0.0975(2) 0.5528(2) 0.4568(2) 0.0385(7) Uani 1 1 d DU
H8 H 0.0475 0.5215 0.4513 0.046 Uiso 1 1 calc R
C10 C 0.60246(15) 0.62829(13) 0.13143(17) 0.0194(5) Uani 1 1 d .
H10 H 0.6029 0.6886 0.1294 0.023 Uiso 1 1 calc R
P1 P 0.50952(4) 0.58114(4) 0.06282(4) 0.01572(11) Uani 1 1 d .
P2 P 0.69489(4) 0.58176(4) 0.20328(4) 0.01602(11) Uani 1 1 d .
C11 C 0.42729(15) 0.58778(14) 0.11492(16) 0.0179(5) Uani 1 1 d DU
C12 C 0.34424(15) 0.55935(15) 0.06445(17) 0.0230(5) Uani 1 1 d DU
H12 H 0.3310 0.5334 0.0037 0.028 Uiso 1 1 calc R
C13 C 0.28150(17) 0.56913(16) 0.10318(19) 0.0279(6) Uani 1 1 d DU
H13 H 0.2253 0.5486 0.0697 0.033 Uiso 1 1 calc R
C14 C 0.30024(19) 0.60856(18) 0.1903(2) 0.0300(6) Uani 1 1 d DU
H14 H 0.2566 0.6157 0.2161 0.036 Uiso 1 1 calc R
C15 C 0.38183(18) 0.63772(17) 0.24035(18) 0.0296(6) Uani 1 1 d DU
H15 H 0.3943 0.6649 0.3003 0.036 Uiso 1 1 calc R
C16 C 0.44574(16) 0.62704(15) 0.20252(17) 0.0234(5) Uani 1 1 d DU
H16 H 0.5021 0.6467 0.2368 0.028 Uiso 1 1 calc R
C21 C 0.52363(14) 0.47149(14) 0.03639(15) 0.0174(5) Uani 1 1 d DU
C22 C 0.48366(16) 0.40423(15) 0.06370(17) 0.0232(5) Uani 1 1 d DU
H22 H 0.4473 0.4143 0.0987 0.028 Uiso 1 1 calc R
C23 C 0.49785(19) 0.32260(18) 0.0390(2) 0.0310(6) Uani 1 1 d DU
H23 H 0.4710 0.2762 0.0575 0.037 Uiso 1 1 calc R
C24 C 0.55002(17) 0.30709(16) -0.01190(19) 0.0311(6) Uani 1 1 d DU
H24 H 0.5587 0.2505 -0.0286 0.037 Uiso 1 1 calc R
C25 C 0.59002(18) 0.37446(16) -0.03881(18) 0.0283(6) Uani 1 1 d DU
H25 H 0.6264 0.3640 -0.0736 0.034 Uiso 1 1 calc R
C26 C 0.57691(16) 0.45625(15) -0.01507(16) 0.0220(5) Uani 1 1 d DU
H26 H 0.6040 0.5024 -0.0336 0.026 Uiso 1 1 calc R
C31 C 0.46430(15) 0.63187(15) -0.05275(16) 0.0174(4) Uani 1 1 d DU
C32 C 0.47957(16) 0.71831(16) -0.06165(17) 0.0207(5) Uani 1 1 d DU
H32 H 0.5128 0.7501 -0.0072 0.025 Uiso 1 1 calc R
C33 C 0.44616(16) 0.75749(16) -0.15025(17) 0.0248(5) Uani 1 1 d DU
H33 H 0.4571 0.8161 -0.1563 0.030 Uiso 1 1 calc R
C34 C 0.39707(17) 0.71176(16) -0.22979(17) 0.0268(6) Uani 1 1 d DU
H34 H 0.3744 0.7389 -0.2902 0.032 Uiso 1 1 calc R
C35 C 0.38104(17) 0.62673(16) -0.22126(17) 0.0274(6) Uani 1 1 d DU
H35 H 0.3473 0.5956 -0.2761 0.033 Uiso 1 1 calc R
C36 C 0.41362(16) 0.58633(15) -0.13363(17) 0.0227(5) Uani 1 1 d DU
H36 H 0.4017 0.5279 -0.1283 0.027 Uiso 1 1 calc R
C41 C 0.77828(15) 0.58463(15) 0.15313(17) 0.0192(5) Uani 1 1 d DU
C42 C 0.86150(15) 0.55821(14) 0.20503(16) 0.0208(5) Uani 1 1 d DU
H42 H 0.8753 0.5363 0.2677 0.025 Uiso 1 1 calc R
C43 C 0.92414(16) 0.56395(15) 0.16519(19) 0.0265(5) Uani 1 1 d DU
H43 H 0.9809 0.5464 0.2009 0.032 Uiso 1 1 calc R
C44 C 0.90427(17) 0.59529(17) 0.0731(2) 0.0271(6) Uani 1 1 d DU
H44 H 0.9473 0.5984 0.0458 0.033 Uiso 1 1 calc R
C45 C 0.82154(19) 0.62200(16) 0.0211(2) 0.0286(6) Uani 1 1 d DU
H45 H 0.8080 0.6441 -0.0415 0.034 Uiso 1 1 calc R
C46 C 0.7588(2) 0.61631(19) 0.0606(2) 0.0218(6) Uani 1 1 d DU
H46 H 0.7021 0.6340 0.0247 0.026 Uiso 1 1 calc R
C51 C 0.73796(16) 0.63546(15) 0.31689(16) 0.0172(4) Uani 1 1 d DU
C52 C 0.79276(15) 0.59217(15) 0.39715(16) 0.0225(5) Uani 1 1 d DU
H52 H 0.8073 0.5345 0.3917 0.027 Uiso 1 1 calc R
C53 C 0.82582(16) 0.63329(16) 0.48458(17) 0.0270(5) Uani 1 1 d DU
H53 H 0.8631 0.6039 0.5389 0.032 Uiso 1 1 calc R
C54 C 0.80438(17) 0.71728(16) 0.49262(17) 0.0272(6) Uani 1 1 d DU
H54 H 0.8269 0.7452 0.5526 0.033 Uiso 1 1 calc R
C55 C 0.75052(17) 0.76078(16) 0.41393(17) 0.0255(5) Uani 1 1 d DU
H55 H 0.7362 0.8183 0.4202 0.031 Uiso 1 1 calc R
C56 C 0.71732(15) 0.72076(14) 0.32591(16) 0.0198(5) Uani 1 1 d DU
H56 H 0.6807 0.7510 0.2719 0.024 Uiso 1 1 calc R
C61 C 0.68006(14) 0.47294(14) 0.23171(15) 0.0175(5) Uani 1 1 d DU
C62 C 0.62663(15) 0.45805(15) 0.28331(16) 0.0221(5) Uani 1 1 d DU
H62 H 0.5999 0.5046 0.3018 0.026 Uiso 1 1 calc R
C63 C 0.61249(17) 0.37659(16) 0.30753(17) 0.0273(6) Uani 1 1 d DU
H63 H 0.5763 0.3667 0.3427 0.033 Uiso 1 1 calc R
C64 C 0.65175(18) 0.30867(16) 0.28004(19) 0.0310(6) Uani 1 1 d DU
H64 H 0.6417 0.2522 0.2958 0.037 Uiso 1 1 calc R
C65 C 0.70482(18) 0.32291(16) 0.2303(2) 0.0316(6) Uani 1 1 d DU
H65 H 0.7320 0.2763 0.2127 0.038 Uiso 1 1 calc R
C66 C 0.71931(16) 0.40543(15) 0.20533(17) 0.0235(5) Uani 1 1 d DU
H66 H 0.7558 0.4150 0.1705 0.028 Uiso 1 1 calc R

loop_
_atom_site_aniso_label
_atom_site_aniso_U_11
_atom_site_aniso_U_22
_atom_site_aniso_U_33
_atom_site_aniso_U_23
_atom_site_aniso_U_13
_atom_site_aniso_U_12
Au 0.03108(5) 0.02637(4) 0.02913(4) -0.00151(7) 0.00761(3) -0.00577(7)
Cl 0.0430(6) 0.0483(6) 0.0363(5) -0.0115(4) 0.0166(4) -0.0156(4)
C1 0.0264(19) 0.0218(16) 0.033(2) 0.0014(13) 0.0001(15) -0.0020(13)
C2 0.0288(15) 0.0231(14) 0.0332(15) 0.0058(11) 0.0036(12) 0.0042(11)
C3 0.0258(14) 0.0232(12) 0.0289(13) 0.0058(10) 0.0027(11) 0.0069(11)
C4 0.0303(15) 0.0283(15) 0.0416(17) 0.0067(12) 0.0087(13) 0.0070(11)
C5 0.041(2) 0.045(2) 0.059(3) 0.0246(18) 0.0252(19) 0.0160(17)
C6 0.063(3) 0.063(3) 0.038(2) 0.0200(18) 0.0235(19) 0.034(2)
C7 0.064(2) 0.052(2) 0.0265(15) -0.0009(14) 0.0003(15) 0.0177(17)
C8 0.0335(17) 0.0370(17) 0.0344(16) 0.0001(13) -0.0007(13) 0.0058(13)
C10 0.0196(11) 0.0141(10) 0.0212(11) 0.0003(9) 0.0033(9) 0.0003(9)
P1 0.0170(3) 0.0145(3) 0.0149(3) -0.0008(2) 0.0049(2) -0.0002(2)
P2 0.0173(3) 0.0150(3) 0.0145(3) 0.0008(2) 0.0042(2) -0.0002(2)
C11 0.0208(12) 0.0138(10) 0.0191(11) 0.0029(9) 0.0072(9) 0.0012(9)
C12 0.0218(12) 0.0204(12) 0.0252(12) -0.0028(9) 0.0066(10) -0.0016(10)
C13 0.0222(13) 0.0234(13) 0.0391(15) 0.0013(11) 0.0123(11) -0.0032(11)
C14 0.0327(16) 0.0272(14) 0.0399(16) 0.0072(12) 0.0248(14) 0.0052(12)
C15 0.0382(15) 0.0302(13) 0.0233(12) 0.0025(11) 0.0146(11) 0.0075(13)
C16 0.0238(12) 0.0242(13) 0.0211(11) -0.0005(9) 0.0065(10) 0.0015(10)
C21 0.0176(11) 0.0150(10) 0.0148(10) -0.0011(8) -0.0001(9) 0.0011(9)
C22 0.0211(13) 0.0203(12) 0.0260(12) -0.0010(10) 0.0060(10) 0.0002(10)
C23 0.0330(17) 0.0161(13) 0.0401(16) -0.0003(12) 0.0086(13) -0.0013(12)
C24 0.0334(15) 0.0188(12) 0.0359(15) -0.0049(11) 0.0063(12) 0.0054(11)
C25 0.0310(14) 0.0284(15) 0.0229(12) -0.0051(10) 0.0065(11) 0.0087(11)
C26 0.0256(13) 0.0217(11) 0.0175(11) -0.0004(9) 0.0064(10) 0.0018(10)
C31 0.0160(11) 0.0198(11) 0.0161(10) 0.0017(9) 0.0053(9) 0.0011(10)
C32 0.0224(13) 0.0201(12) 0.0183(11) -0.0040(10) 0.0058(10) -0.0014(10)
C33 0.0258(13) 0.0206(12) 0.0276(13) 0.0028(10) 0.0091(11) 0.0040(10)
C34 0.0279(14) 0.0305(14) 0.0197(12) 0.0047(10) 0.0058(11) 0.0078(12)
C35 0.0276(14) 0.0314(14) 0.0182(11) -0.0049(10) 0.0023(10) -0.0008(11)
C36 0.0249(13) 0.0190(11) 0.0215(11) -0.0016(9) 0.0052(10) -0.0021(10)
C41 0.0240(13) 0.0151(11) 0.0197(12) -0.0012(9) 0.0096(10) -0.0031(10)
C42 0.0223(12) 0.0182(11) 0.0202(11) 0.0013(9) 0.0055(10) 0.0007(9)
C43 0.0207(13) 0.0243(13) 0.0339(14) -0.0012(11) 0.0092(11) 0.0005(10)
C44 0.0263(14) 0.0254(14) 0.0358(15) -0.0027(12) 0.0187(12) -0.0018(11)
C45 0.0373(16) 0.0266(14) 0.0244(13) 0.0002(11) 0.0141(12) -0.0048(11)
C46 0.0229(15) 0.0211(14) 0.0218(15) -0.0007(11) 0.0083(12) -0.0013(12)
C51 0.0184(12) 0.0185(11) 0.0143(10) -0.0006(9) 0.0055(9) -0.0017(10)
C52 0.0216(12) 0.0208(12) 0.0218(12) 0.0019(9) 0.0040(10) -0.0019(10)
C53 0.0256(13) 0.0322(14) 0.0180(11) 0.0031(10) 0.0014(10) -0.0035(11)
C54 0.0299(14) 0.0319(14) 0.0186(11) -0.0079(10) 0.0075(10) -0.0119(11)
C55 0.0292(14) 0.0219(12) 0.0268(13) -0.0045(10) 0.0117(11) -0.0062(11)
C56 0.0195(12) 0.0204(11) 0.0192(11) -0.0004(9) 0.0066(9) -0.0014(9)
C61 0.0179(11) 0.0154(10) 0.0166(10) 0.0001(8) 0.0031(9) -0.0018(9)
C62 0.0251(13) 0.0219(11) 0.0171(11) -0.0009(9) 0.0050(10) -0.0011(10)
C63 0.0296(14) 0.0315(14) 0.0182(11) 0.0022(10) 0.0057(10) -0.0098(11)
C64 0.0332(15) 0.0188(12) 0.0337(15) 0.0065(11) 0.0034(13) -0.0062(11)
C65 0.0332(15) 0.0186(12) 0.0392(16) 0.0007(11) 0.0084(12) 0.0032(11)
C66 0.0217(12) 0.0212(12) 0.0264(13) 0.0021(10) 0.0072(10) -0.0003(10)

loop_
_atom_type_symbol
_atom_type_description
_atom_type_scat_dispersion_real
_atom_type_scat_dispersion_imag
_atom_type_scat_source
C C 0.0033 0.0016 'International Tables Vol C Tables 4.2.6.8 and 6.1.1.4'
H H 0.0000 0.0000 'International Tables Vol C Tables 4.2.6.8 and 6.1.1.4'
P P 0.1023 0.0942 'International Tables Vol C Tables 4.2.6.8 and 6.1.1.4'
Au Au -2.0133 8.8022 'International Tables Vol C Tables 4.2.6.8 and 6.1.1.4'
Cl Cl 0.1484 0.1585 'International Tables Vol C Tables 4.2.6.8 and 6.1.1.4'

loop_
_geom_angle_atom_site_label_1
_geom_angle_atom_site_label_2
_geom_angle_atom_site_label_3
_geom_angle
_geom_angle_publ_flag
C1 Au Cl 175.31(9) y
C2 C1 Au 175.1(3) y
C1 C2 C3 178.8(4) y
C8 C3 C4 118.1(3) y
C8 C3 C2 121.6(3) y
C4 C3 C2 120.3(3) y
C5 C4 C3 120.1(3) y
C6 C5 C4 120.7(4) y
C5 C6 C7 119.4(4) y
C8 C7 C6 120.3(3) y
C7 C8 C3 121.3(3) y
P1 C10 P2 128.60(13) y
C10 P1 C21 112.75(10) y
C10 P1 C31 111.43(11) y
C21 P1 C31 104.67(10) y
C10 P1 C11 112.71(11) y
C21 P1 C11 109.25(11) y
C31 P1 C11 105.49(11) y
C10 P2 C61 112.76(11) y
C10 P2 C51 111.17(11) y
C61 P2 C51 105.23(11) y
C10 P2 C41 112.83(11) y
C61 P2 C41 108.35(11) y
C51 P2 C41 105.99(11) y
C16 C11 C12 119.8(2) ?
C16 C11 P1 119.39(18) ?
C12 C11 P1 120.67(18) ?
C13 C12 C11 119.8(2) ?
C14 C13 C12 120.1(2) ?
C13 C14 C15 120.6(3) ?
C14 C15 C16 119.6(2) ?
C11 C16 C15 120.0(2) ?
C22 C21 C26 120.3(2) ?
C22 C21 P1 123.16(18) ?
C26 C21 P1 116.52(17) ?
C23 C22 C21 118.7(2) ?
C24 C23 C22 121.3(3) ?
C23 C24 C25 119.8(2) ?
C26 C25 C24 120.0(3) ?
C25 C26 C21 119.9(2) ?
C32 C31 C36 119.2(2) ?
C32 C31 P1 119.49(17) ?
C36 C31 P1 121.29(18) ?
C33 C32 C31 119.9(2) ?
C34 C33 C32 120.4(2) ?
C35 C34 C33 119.9(2) ?
C34 C35 C36 120.7(2) ?
C35 C36 C31 119.8(2) ?
C42 C41 C46 119.4(2) ?
C42 C41 P2 121.78(18) ?
C46 C41 P2 118.8(2) ?
C43 C42 C41 120.0(2) ?
C42 C43 C44 120.3(2) ?
C45 C44 C43 120.0(3) ?
C46 C45 C44 119.9(3) ?
C45 C46 C41 120.4(3) ?
C52 C51 C56 119.3(2) ?
C52 C51 P2 120.07(18) ?
C56 C51 P2 120.64(17) ?
C53 C52 C51 120.2(2) ?
C54 C53 C52 119.9(2) ?
C55 C54 C53 120.5(2) ?
C54 C55 C56 120.3(2) ?
C55 C56 C51 119.8(2) ?
C66 C61 C62 119.8(2) ?
C66 C61 P2 122.81(18) ?
C62 C61 P2 117.41(17) ?
C63 C62 C61 120.5(2) ?
C62 C63 C64 119.4(2) ?
C65 C64 C63 120.3(2) ?
C64 C65 C66 120.5(2) ?
C61 C66 C65 119.4(2) ?

loop_
_geom_bond_atom_site_label_1
_geom_bond_atom_site_label_2
_geom_bond_distance
_geom_bond_publ_flag
Au C1 1.968(5) y
Au Cl 2.2838(13) y
C1 C2 1.189(5) y
C2 C3 1.427(4) y
C3 C8 1.393(4) y
C3 C4 1.405(4) y
C4 C5 1.395(5) y
C5 C6 1.376(5) y
C6 C7 1.391(5) y
C7 C8 1.377(5) y
C10 P1 1.698(2) y
C10 P2 1.702(2) y
P1 C21 1.805(2) y
P1 C31 1.810(2) y
P1 C11 1.817(2) y
P2 C61 1.803(2) y
P2 C51 1.806(2) y
P2 C41 1.812(3) y
C11 C16 1.384(3) ?
C11 C12 1.397(3) ?
C12 C13 1.381(3) ?
C13 C14 1.378(4) ?
C14 C15 1.381(4) ?
C15 C16 1.392(4) ?
C21 C22 1.391(3) ?
C21 C26 1.396(3) ?
C22 C23 1.381(4) ?
C23 C24 1.375(4) ?
C24 C25 1.390(4) ?
C25 C26 1.374(3) ?
C31 C32 1.399(3) ?
C31 C36 1.403(3) ?
C32 C33 1.389(3) ?
C33 C34 1.384(3) ?
C34 C35 1.379(3) ?
C35 C36 1.385(3) ?
C41 C42 1.394(3) ?
C41 C46 1.400(4) ?
C42 C43 1.386(3) ?
C43 C44 1.392(4) ?
C44 C45 1.389(4) ?
C45 C46 1.385(4) ?
C51 C52 1.401(3) ?
C51 C56 1.404(3) ?
C52 C53 1.388(3) ?
C53 C54 1.386(3) ?
C54 C55 1.383(4) ?
C55 C56 1.387(3) ?
C61 C66 1.380(3) ?
C61 C62 1.399(3) ?
C62 C63 1.376(3) ?
C63 C64 1.393(4) ?
C64 C65 1.370(4) ?
C65 C66 1.397(3) ?

loop_
_geom_hbond_atom_site_label_D
_geom_hbond_atom_site_label_H
_geom_hbond_atom_site_label_A
_geom_hbond_distance_DH
_geom_hbond_distance_HA
_geom_hbond_distance_DA
_geom_hbond_angle_DHA
_geom_hbond_site_symmetry_A
C7 H7 Au 0.95 2.91 3.781(4) 153.0 2_564
